data_7215834
loop_
_publ_author_name
'Qian, Jinjie'
'Jiang, Feilong'
'Su, Kongzhao'
'Li, Qipeng'
'Zhou, Kang'
'Wu, Mingyan'
'Yuan, Daqiang'
'Hong, Maochun'

_publ_section_title
;
 Sorption comparison of two indium--organic framework isomers with
 syn--anti configurations
;
_journal_issue 32
_journal_name_full CrystEngComm
_journal_page_first 7434
_journal_paper_doi 10.1039/C4CE00712C
_journal_volume 16
_journal_year 2014
_chemical_formula_sum 'C28 H16 In O8'
_chemical_formula_weight 595.23
_chemical_name_systematic
; 
 ? 
;
_space_group_IT_number 14
_symmetry_cell_setting monoclinic
_symmetry_space_group_name_Hall '-P 2yn'
_symmetry_space_group_name_H-M 'P 1 21/n 1'
_atom_sites_solution_hydrogens geom
_atom_sites_solution_primary direct
_atom_sites_solution_secondary difmap
_audit_creation_method SHELXL-97
_cell_angle_alpha 90.00
_cell_angle_beta 103.837(2)
_cell_angle_gamma 90.00
_cell_formula_units_Z 4
_cell_length_a 14.0612(2)
_cell_length_b 16.1146(2)
_cell_length_c 15.5087(2)
_cell_measurement_temperature 173(2)
_cell_volume 3412.15(8)
_computing_structure_refinement 'SHELXL-97 (Sheldrick, 1997)'
_computing_structure_solution 'SHELXS-97 (Sheldrick, 1990)'
_diffrn_ambient_temperature 173(2)
_diffrn_measured_fraction_theta_full 0.973
_diffrn_measured_fraction_theta_max 0.973
_diffrn_radiation_monochromator graphite
_diffrn_radiation_source 'fine-focus sealed tube'
_diffrn_radiation_type CuK\a
_diffrn_radiation_wavelength 1.54184
_diffrn_reflns_av_R_equivalents 0.0271
_diffrn_reflns_av_sigmaI/netI 0.0332
_diffrn_reflns_limit_h_max 15
_diffrn_reflns_limit_h_min -17
_diffrn_reflns_limit_k_max 13
_diffrn_reflns_limit_k_min -19
_diffrn_reflns_limit_l_max 18
_diffrn_reflns_limit_l_min -19
_diffrn_reflns_number 13485
_diffrn_reflns_theta_full 73.09
_diffrn_reflns_theta_max 73.09
_diffrn_reflns_theta_min 3.81
_exptl_absorpt_coefficient_mu 5.857
_exptl_absorpt_correction_T_max 0.8439
_exptl_absorpt_correction_T_min 0.5400
_exptl_absorpt_correction_type multi-scan
_exptl_crystal_density_diffrn 1.159
_exptl_crystal_density_method 'not measured'
_exptl_crystal_F_000 1188
_exptl_crystal_size_max 0.12
_exptl_crystal_size_mid 0.10
_exptl_crystal_size_min 0.03
_platon_squeeze_details
;
;
_refine_diff_density_max 1.395
_refine_diff_density_min -1.105
_refine_diff_density_rms 0.083
_refine_ls_extinction_method none
_refine_ls_goodness_of_fit_ref 1.014
_refine_ls_hydrogen_treatment mixed
_refine_ls_matrix_type full
_refine_ls_number_parameters 334
_refine_ls_number_reflns 6645
_refine_ls_number_restraints 0
_refine_ls_restrained_S_all 1.014
_refine_ls_R_factor_all 0.0382
_refine_ls_R_factor_gt 0.0360
_refine_ls_shift/su_max 0.001
_refine_ls_shift/su_mean 0.000
_refine_ls_structure_factor_coef Fsqd
_refine_ls_weighting_details 'calc w=1/[\s^2^(Fo^2^)+(0.1000P)^2^+0.0000P] where P=(Fo^2^+2Fc^2^)/3'
_refine_ls_weighting_scheme calc
_refine_ls_wR_factor_gt 0.1226
_refine_ls_wR_factor_ref 0.1251
_reflns_number_gt 6081
_reflns_number_total 6645
_reflns_threshold_expression >2sigma(I)
_cod_data_source_file c4ce00712c2.cif
_cod_data_source_block InOF-4
_cod_depositor_comments
;
The following automatic conversions were performed:

'_symmetry_cell_setting' value 'Monoclinic' changed to 'monoclinic'
according to
/usr/data/users/saulius/crontab/automatic-downloads/rss-feeds/RSC/lib/dictionaries/cif_core.dic
dictionary named 'cif_core.dic' version 2.4.2 from 2011-04-26.

Automatic conversion script
Id: cif_fix_values 2281 2013-09-26 08:29:07Z andrius 

 Adding full bibliography for 7215834--7215835.cif.
;
_cod_original_sg_symbol_H-M P21/n
_cod_database_code 7215834

loop_
_symmetry_equiv_pos_as_xyz
'x, y, z'
'-x+1/2, y+1/2, -z+1/2'
'-x, -y, -z'
'x-1/2, -y-1/2, z-1/2'

loop_
_atom_site_label
_atom_site_type_symbol
_atom_site_fract_x
_atom_site_fract_y
_atom_site_fract_z
_atom_site_U_iso_or_equiv
_atom_site_adp_type
_atom_site_occupancy
_atom_site_symmetry_multiplicity
_atom_site_calc_flag
_atom_site_refinement_flags
In1 In 0.761182(12) 0.360158(11) 0.652969(11) 0.01686(10) Uani 1 1 d .
O6 O 0.84327(16) 0.37959(14) 0.54570(13) 0.0246(4) Uani 1 1 d .
O5 O 0.69578(15) 0.43097(13) 0.52280(12) 0.0238(4) Uani 1 1 d .
O2 O 0.83553(15) 0.23308(12) 0.66232(13) 0.0240(4) Uani 1 1 d .
O7 O 0.38000(16) 0.60744(13) 0.32438(14) 0.0262(4) Uani 1 1 d .
O1 O 0.69108(14) 0.24935(13) 0.57185(13) 0.0233(4) Uani 1 1 d .
O3 O 0.38922(16) 0.11134(13) 0.26254(13) 0.0266(4) Uani 1 1 d .
C23 C 0.4673(2) 0.64933(17) 0.21877(19) 0.0214(6) Uani 1 1 d .
C12 C 0.5861(2) -0.12444(19) 0.4228(2) 0.0229(6) Uani 1 1 d .
H12 H 0.6338 -0.1601 0.4580 0.027 Uiso 1 1 calc R
C14 C 0.3756(2) 0.0338(2) 0.25804(18) 0.0229(6) Uani 1 1 d .
C28 C 0.3787(2) 0.65349(18) 0.25639(19) 0.0211(6) Uani 1 1 d .
C2 C 0.6864(2) 0.08072(18) 0.51973(16) 0.0200(5) Uani 1 1 d .
H2 H 0.6264 0.1105 0.5076 0.024 Uiso 1 1 calc R
C13 C 0.7643(2) 0.20421(18) 0.60316(18) 0.0220(6) Uani 1 1 d .
C26 C 0.6344(3) 0.63361(18) 0.1537(2) 0.0265(7) Uani 1 1 d .
H26 H 0.6909 0.6290 0.1306 0.032 Uiso 1 1 calc R
C11 C 0.5048(2) -0.15849(19) 0.3655(2) 0.0252(6) Uani 1 1 d .
H11 H 0.4972 -0.2171 0.3623 0.030 Uiso 1 1 calc R
C15 C 0.7081(2) 0.53183(18) 0.27690(18) 0.0215(6) Uani 1 1 d .
C1 C 0.6885(2) 0.00006(18) 0.48680(17) 0.0204(5) Uani 1 1 d .
C16 C 0.7076(2) 0.50292(17) 0.36170(17) 0.0193(5) Uani 1 1 d .
H16 H 0.6578 0.5216 0.3891 0.023 Uiso 1 1 calc R
O4 O 0.30352(18) 0.00474(15) 0.20243(16) 0.0356(5) Uani 1 1 d .
C22 C 0.5441(2) 0.59802(17) 0.26003(17) 0.0193(5) Uani 1 1 d .
H22 H 0.5384 0.5679 0.3113 0.023 Uiso 1 1 calc R
C9 C 0.4458(2) -0.02232(18) 0.31869(17) 0.0197(5) Uani 1 1 d .
C10 C 0.4335(2) -0.10791(18) 0.31196(18) 0.0222(6) Uani 1 1 d .
H10 H 0.3781 -0.1314 0.2721 0.027 Uiso 1 1 calc R
C8 C 0.5271(2) 0.01205(17) 0.37761(16) 0.0200(5) Uani 1 1 d .
H8 H 0.5334 0.0707 0.3823 0.024 Uiso 1 1 calc R
C27 C 0.7722(2) 0.41747(17) 0.49727(18) 0.0209(5) Uani 1 1 d .
C3 C 0.7705(2) 0.11772(19) 0.56975(18) 0.0224(6) Uani 1 1 d .
C17 C 0.7778(2) 0.44751(18) 0.40725(18) 0.0216(6) Uani 1 1 d .
C4 C 0.8599(2) 0.07649(19) 0.58594(18) 0.0252(6) Uani 1 1 d .
H4 H 0.9178 0.1029 0.6186 0.030 Uiso 1 1 calc R
C24 C 0.4738(2) 0.69417(19) 0.14352(19) 0.0272(6) Uani 1 1 d .
H24 H 0.4221 0.7300 0.1150 0.033 Uiso 1 1 calc R
C7 C 0.5995(2) -0.03831(17) 0.43000(17) 0.0199(5) Uani 1 1 d .
C18 C 0.8513(2) 0.4209(2) 0.3678(2) 0.0287(7) Uani 1 1 d .
H18 H 0.8995 0.3829 0.3980 0.034 Uiso 1 1 calc R
C20 C 0.7829(2) 0.5050(2) 0.2402(2) 0.0307(7) Uani 1 1 d .
H20 H 0.7858 0.5245 0.1831 0.037 Uiso 1 1 calc R
C21 C 0.6293(2) 0.58866(18) 0.22949(18) 0.0211(5) Uani 1 1 d .
C6 C 0.7798(2) -0.04164(18) 0.50516(19) 0.0254(6) Uani 1 1 d .
H6 H 0.7836 -0.0965 0.4838 0.030 Uiso 1 1 calc R
C5 C 0.8639(2) -0.0031(2) 0.55409(19) 0.0278(6) Uani 1 1 d .
H5 H 0.9246 -0.0318 0.5657 0.033 Uiso 1 1 calc R
C25 C 0.5571(3) 0.6856(2) 0.1111(2) 0.0311(7) Uani 1 1 d .
H25 H 0.5619 0.7152 0.0593 0.037 Uiso 1 1 calc R
O8 O 0.30813(17) 0.69913(16) 0.22569(14) 0.0323(5) Uani 1 1 d .
C19 C 0.8542(3) 0.4499(2) 0.2848(2) 0.0368(8) Uani 1 1 d .
H19 H 0.9049 0.4323 0.2580 0.044 Uiso 1 1 calc R

loop_
_atom_site_aniso_label
_atom_site_aniso_U_11
_atom_site_aniso_U_22
_atom_site_aniso_U_33
_atom_site_aniso_U_23
_atom_site_aniso_U_13
_atom_site_aniso_U_12
In1 0.01678(14) 0.01722(14) 0.01544(14) 0.00078(5) 0.00163(9) 0.00231(6)
O6 0.0245(11) 0.0282(10) 0.0208(10) 0.0030(9) 0.0047(8) 0.0032(9)
O5 0.0266(10) 0.0279(11) 0.0184(9) 0.0070(8) 0.0084(8) 0.0021(8)
O2 0.0269(10) 0.0208(10) 0.0212(9) -0.0030(8) -0.0002(8) 0.0000(8)
O7 0.0290(11) 0.0263(11) 0.0270(10) 0.0046(9) 0.0142(9) 0.0030(9)
O1 0.0244(10) 0.0243(10) 0.0216(10) -0.0026(8) 0.0061(8) -0.0014(8)
O3 0.0330(12) 0.0178(10) 0.0250(10) 0.0046(8) -0.0008(9) 0.0033(9)
C23 0.0299(16) 0.0174(13) 0.0173(13) -0.0017(10) 0.0067(12) -0.0002(11)
C12 0.0272(15) 0.0219(13) 0.0197(13) 0.0029(11) 0.0058(12) 0.0031(12)
C14 0.0199(13) 0.0298(15) 0.0204(13) 0.0025(11) 0.0076(11) 0.0005(12)
C28 0.0213(15) 0.0230(13) 0.0199(14) -0.0039(11) 0.0067(11) -0.0003(11)
C2 0.0241(14) 0.0230(14) 0.0137(11) 0.0036(10) 0.0063(10) 0.0025(11)
C13 0.0249(14) 0.0234(14) 0.0190(12) 0.0007(11) 0.0081(11) -0.0005(11)
C26 0.0328(18) 0.0254(16) 0.0251(15) 0.0031(11) 0.0143(14) -0.0006(12)
C11 0.0348(17) 0.0159(13) 0.0250(14) 0.0005(11) 0.0076(13) 0.0013(12)
C15 0.0274(15) 0.0202(13) 0.0183(13) -0.0006(10) 0.0084(11) 0.0018(11)
C1 0.0253(14) 0.0214(13) 0.0145(12) 0.0031(10) 0.0047(10) 0.0025(11)
C16 0.0218(13) 0.0205(13) 0.0168(12) -0.0012(10) 0.0069(10) 0.0015(11)
O4 0.0326(12) 0.0279(12) 0.0377(13) 0.0091(10) -0.0087(10) -0.0031(10)
C22 0.0253(14) 0.0201(13) 0.0136(11) -0.0025(10) 0.0067(10) -0.0004(11)
C9 0.0201(13) 0.0235(14) 0.0179(12) 0.0017(10) 0.0094(10) 0.0035(11)
C10 0.0239(14) 0.0229(15) 0.0210(13) 0.0009(11) 0.0081(11) -0.0025(11)
C8 0.0272(14) 0.0188(13) 0.0155(12) 0.0003(10) 0.0082(11) 0.0021(11)
C27 0.0277(14) 0.0167(12) 0.0186(13) 0.0029(10) 0.0059(11) 0.0013(11)
C3 0.0337(16) 0.0209(13) 0.0136(12) 0.0000(11) 0.0078(11) 0.0002(12)
C17 0.0240(14) 0.0241(14) 0.0177(13) 0.0006(10) 0.0068(11) -0.0010(11)
C4 0.0254(15) 0.0296(16) 0.0179(13) 0.0021(11) -0.0004(11) 0.0011(12)
C24 0.0386(17) 0.0248(15) 0.0181(13) 0.0052(11) 0.0064(12) 0.0058(13)
C7 0.0284(14) 0.0191(13) 0.0150(12) 0.0010(10) 0.0106(11) 0.0026(11)
C18 0.0271(15) 0.0331(17) 0.0285(15) 0.0025(12) 0.0117(13) 0.0087(13)
C20 0.0342(17) 0.0391(18) 0.0238(14) 0.0075(13) 0.0167(13) 0.0086(14)
C21 0.0252(14) 0.0196(13) 0.0190(12) -0.0013(10) 0.0062(11) -0.0015(11)
C6 0.0310(16) 0.0185(13) 0.0252(14) -0.0010(11) 0.0039(12) 0.0036(12)
C5 0.0275(16) 0.0311(16) 0.0228(14) -0.0020(12) 0.0019(12) 0.0061(13)
C25 0.0466(19) 0.0270(15) 0.0220(14) 0.0084(12) 0.0123(13) 0.0031(14)
O8 0.0287(11) 0.0441(14) 0.0235(10) 0.0036(9) 0.0055(9) 0.0111(10)
C19 0.0380(18) 0.043(2) 0.0348(17) 0.0056(14) 0.0186(15) 0.0118(15)

loop_
_atom_type_symbol
_atom_type_description
_atom_type_scat_dispersion_real
_atom_type_scat_dispersion_imag
_atom_type_scat_source
C C 0.0181 0.0091 'International Tables Vol C Tables 4.2.6.8 and 6.1.1.4'
H H 0.0000 0.0000 'International Tables Vol C Tables 4.2.6.8 and 6.1.1.4'
In In 0.0822 5.0449 'International Tables Vol C Tables 4.2.6.8 and 6.1.1.4'
O O 0.0492 0.0322 'International Tables Vol C Tables 4.2.6.8 and 6.1.1.4'

loop_
_geom_angle_atom_site_label_1
_geom_angle_atom_site_label_2
_geom_angle_atom_site_label_3
_geom_angle
_geom_angle_site_symmetry_1
_geom_angle_site_symmetry_3
O7 In1 O3 115.86(8) 3_666 4_666
O7 In1 O6 137.41(8) 3_666 .
O3 In1 O6 94.11(8) 4_666 .
O7 In1 O1 89.21(8) 3_666 .
O3 In1 O1 139.14(8) 4_666 .
O6 In1 O1 86.08(8) . .
O7 In1 O2 129.01(8) 3_666 .
O3 In1 O2 82.03(7) 4_666 .
O6 In1 O2 82.23(8) . .
O1 In1 O2 57.46(7) . .
O7 In1 O5 80.42(7) 3_666 .
O3 In1 O5 130.59(8) 4_666 .
O6 In1 O5 57.00(7) . .
O1 In1 O5 82.81(7) . .
O2 In1 O5 125.31(7) . .
O7 In1 O4 83.88(9) 3_666 4_666
O3 In1 O4 57.11(8) 4_666 4_666
O6 In1 O4 88.72(9) . 4_666
O1 In1 O4 163.25(8) . 4_666
O2 In1 O4 137.40(8) . 4_666
O5 In1 O4 81.00(8) . 4_666
O7 In1 O8 55.45(7) 3_666 3_666
O3 In1 O8 83.88(8) 4_666 3_666
O6 In1 O8 164.47(8) . 3_666
O1 In1 O8 85.47(8) . 3_666
O2 In1 O8 82.24(8) . 3_666
O5 In1 O8 134.39(7) . 3_666
O4 In1 O8 102.88(9) 4_666 3_666
O7 In1 C27 108.86(8) 3_666 .
O3 In1 C27 114.72(9) 4_666 .
O6 In1 C27 28.57(8) . .
O1 In1 C27 83.12(8) . .
O2 In1 C27 104.28(8) . .
O5 In1 C27 28.44(8) . .
O4 In1 C27 84.70(9) 4_666 .
O8 In1 C27 160.77(8) 3_666 .
O7 In1 C14 101.09(8) 3_666 4_666
O3 In1 C14 28.62(9) 4_666 4_666
O6 In1 C14 91.23(8) . 4_666
O1 In1 C14 167.27(8) . 4_666
O2 In1 C14 109.85(8) . 4_666
O5 In1 C14 106.11(9) . 4_666
O4 In1 C14 28.50(9) 4_666 4_666
O8 In1 C14 94.17(8) 3_666 4_666
C27 In1 C14 100.34(9) . 4_666
O7 In1 C13 111.03(8) 3_666 .
O3 In1 C13 110.89(8) 4_666 .
O6 In1 C13 82.47(8) . .
O1 In1 C13 28.57(8) . .
O2 In1 C13 28.92(8) . .
O5 In1 C13 104.26(8) . .
O4 In1 C13 164.69(9) 4_666 .
O8 In1 C13 83.87(8) 3_666 .
C27 In1 C13 93.27(8) . .
C14 In1 C13 138.72(9) 4_666 .
O7 In1 C28 28.19(9) 3_666 3_666
O3 In1 C28 100.29(9) 4_666 3_666
O6 In1 C28 164.26(9) . 3_666
O1 In1 C28 87.15(8) . 3_666
O2 In1 C28 105.92(8) . 3_666
O5 In1 C28 108.02(8) . 3_666
O4 In1 C28 93.75(9) 4_666 3_666
O8 In1 C28 27.25(8) 3_666 3_666
C27 In1 C28 136.22(9) . 3_666
C14 In1 C28 98.35(9) 4_666 3_666
C13 In1 C28 98.12(9) . 3_666
C27 O6 In1 91.96(17) . .
C27 O5 In1 89.90(16) . .
C13 O2 In1 90.73(17) . .
C28 O7 In1 99.26(18) . 3_666
C13 O1 In1 91.95(17) . .
C14 O3 In1 94.50(18) . 4_565
C22 C23 C24 119.7(3) . .
C22 C23 C28 118.3(3) . .
C24 C23 C28 122.0(3) . .
C11 C12 C7 121.2(3) . .
C11 C12 H12 119.4 . .
C7 C12 H12 119.4 . .
O4 C14 O3 119.6(3) . .
O4 C14 C9 120.6(3) . .
O3 C14 C9 119.7(3) . .
O4 C14 In1 62.76(16) . 4_565
O3 C14 In1 56.88(15) . 4_565
C9 C14 In1 176.3(2) . 4_565
O8 C28 O7 120.8(3) . .
O8 C28 C23 122.9(3) . .
O7 C28 C23 116.4(3) . .
O8 C28 In1 68.22(17) . 3_666
O7 C28 In1 52.55(14) . 3_666
C23 C28 In1 168.9(2) . 3_666
C3 C2 C1 121.0(3) . .
C3 C2 H2 119.5 . .
C1 C2 H2 119.5 . .
O1 C13 O2 119.8(3) . .
O1 C13 C3 120.9(3) . .
O2 C13 C3 119.3(3) . .
O1 C13 In1 59.49(15) . .
O2 C13 In1 60.35(15) . .
C3 C13 In1 175.6(2) . .
C21 C26 C25 121.0(3) . .
C21 C26 H26 119.5 . .
C25 C26 H26 119.5 . .
C12 C11 C10 121.0(3) . .
C12 C11 H11 119.5 . .
C10 C11 H11 119.5 . .
C20 C15 C16 117.4(3) . .
C20 C15 C21 122.7(3) . .
C16 C15 C21 119.9(2) . .
C2 C1 C6 117.6(3) . .
C2 C1 C7 121.1(3) . .
C6 C1 C7 121.2(3) . .
C17 C16 C15 121.9(2) . .
C17 C16 H16 119.0 . .
C15 C16 H16 119.0 . .
C14 O4 In1 88.74(18) . 4_565
C23 C22 C21 122.9(3) . .
C23 C22 H22 118.6 . .
C21 C22 H22 118.6 . .
C10 C9 C8 120.7(3) . .
C10 C9 C14 120.1(3) . .
C8 C9 C14 119.1(3) . .
C9 C10 C11 118.3(3) . .
C9 C10 H10 120.9 . .
C11 C10 H10 120.9 . .
C9 C8 C7 121.2(3) . .
C9 C8 H8 119.4 . .
C7 C8 H8 119.4 . .
O5 C27 O6 121.1(2) . .
O5 C27 C17 118.7(3) . .
O6 C27 C17 120.2(3) . .
O5 C27 In1 61.66(14) . .
O6 C27 In1 59.47(14) . .
C17 C27 In1 178.2(2) . .
C2 C3 C4 120.6(3) . .
C2 C3 C13 118.9(3) . .
C4 C3 C13 120.5(3) . .
C18 C17 C16 119.1(3) . .
C18 C17 C27 121.4(3) . .
C16 C17 C27 119.5(2) . .
C5 C4 C3 119.4(3) . .
C5 C4 H4 120.3 . .
C3 C4 H4 120.3 . .
C25 C24 C23 118.8(3) . .
C25 C24 H24 120.6 . .
C23 C24 H24 120.6 . .
C8 C7 C12 117.6(3) . .
C8 C7 C1 119.8(3) . .
C12 C7 C1 122.6(3) . .
C19 C18 C17 119.8(3) . .
C19 C18 H18 120.1 . .
C17 C18 H18 120.1 . .
C15 C20 C19 121.7(3) . .
C15 C20 H20 119.2 . .
C19 C20 H20 119.2 . .
C26 C21 C22 116.7(3) . .
C26 C21 C15 123.5(3) . .
C22 C21 C15 119.7(2) . .
C5 C6 C1 120.6(3) . .
C5 C6 H6 119.7 . .
C1 C6 H6 119.7 . .
C4 C5 C6 120.6(3) . .
C4 C5 H5 119.7 . .
C6 C5 H5 119.7 . .
C24 C25 C26 120.9(3) . .
C24 C25 H25 119.5 . .
C26 C25 H25 119.5 . .
C28 O8 In1 84.53(18) . 3_666
C18 C19 C20 120.1(3) . .
C18 C19 H19 120.0 . .
C20 C19 H19 120.0 . .

loop_
_geom_bond_atom_site_label_1
_geom_bond_atom_site_label_2
_geom_bond_distance
_geom_bond_site_symmetry_2
In1 O7 2.161(2) 3_666
In1 O3 2.208(2) 4_666
In1 O6 2.262(2) .
In1 O1 2.269(2) .
In1 O2 2.288(2) .
In1 O5 2.3097(19) .
In1 O4 2.338(2) 4_666
In1 O8 2.506(2) 3_666
In1 C27 2.624(3) .
In1 C14 2.628(3) 4_666
In1 C13 2.633(3) .
In1 C28 2.687(3) 3_666
O6 C27 1.256(4) .
O5 C27 1.250(4) .
O2 C13 1.273(3) .
O7 C28 1.286(4) .
O7 In1 2.161(2) 3_666
O1 C13 1.260(4) .
O3 C14 1.263(4) .
O3 In1 2.208(2) 4_565
C23 C22 1.388(4) .
C23 C24 1.394(4) .
C23 C28 1.498(4) .
C12 C11 1.384(5) .
C12 C7 1.401(4) .
C12 H12 0.9500 .
C14 O4 1.254(4) .
C14 C9 1.494(4) .
C14 In1 2.628(3) 4_565
C28 O8 1.236(4) .
C28 In1 2.687(3) 3_666
C2 C3 1.384(4) .
C2 C1 1.399(4) .
C2 H2 0.9500 .
C13 C3 1.497(4) .
C26 C21 1.397(4) .
C26 C25 1.406(5) .
C26 H26 0.9500 .
C11 C10 1.400(4) .
C11 H11 0.9500 .
C15 C20 1.379(4) .
C15 C16 1.397(4) .
C15 C21 1.489(4) .
C1 C6 1.417(4) .
C1 C7 1.482(4) .
C16 C17 1.392(4) .
C16 H16 0.9500 .
O4 In1 2.338(2) 4_565
C22 C21 1.399(4) .
C22 H22 0.9500 .
C9 C10 1.391(4) .
C9 C8 1.396(4) .
C10 H10 0.9500 .
C8 C7 1.400(4) .
C8 H8 0.9500 .
C27 C17 1.497(4) .
C3 C4 1.391(4) .
C17 C18 1.389(4) .
C4 C5 1.380(4) .
C4 H4 0.9500 .
C24 C25 1.388(4) .
C24 H24 0.9500 .
C18 C19 1.380(4) .
C18 H18 0.9500 .
C20 C19 1.392(5) .
C20 H20 0.9500 .
C6 C5 1.389(4) .
C6 H6 0.9500 .
C5 H5 0.9500 .
C25 H25 0.9500 .
O8 In1 2.506(2) 3_666
C19 H19 0.9500 .

loop_
_platon_squeeze_void_nr
_platon_squeeze_void_average_x
_platon_squeeze_void_average_y
_platon_squeeze_void_average_z
_platon_squeeze_void_volume
_platon_squeeze_void_count_electrons
_platon_squeeze_void_content
1 -0.003 0.002 0.002 1302 381 ' '
